data_2231832
loop_
_publ_author_name
'Asiri, Abdullah M.'
'Faidallah, Hassan M.'
'Al-Youbi, Abdulrahman O.'
'Ng, Seik Weng'

_publ_section_title
;
 3-Amino-1-(4-bromophenyl)-9,10-dihydrophenanthrene-2,4-dicarbonitrile
;
_journal_coeditor_code BT5646
_journal_issue 10
_journal_name_full 'Acta Crystallographica Section E'
_journal_page_first o2745
_journal_paper_doi 10.1107/S1600536811038517
_journal_volume 67
_journal_year 2011
_chemical_formula_iupac 'C22 H14 Br N3'
_chemical_formula_moiety 'C22 H14 Br N3'
_chemical_formula_sum 'C22 H14 Br N3'
_chemical_formula_weight 400.27
_chemical_name_systematic
;
 3-Amino-1-(4-bromophenyl)-9,10-dihydrophenanthrene-2,4-dicarbonitrile
;
_space_group_IT_number 9
_symmetry_cell_setting monoclinic
_symmetry_space_group_name_Hall 'C -2yc'
_symmetry_space_group_name_H-M 'C 1 c 1'
_atom_sites_solution_hydrogens geom
_atom_sites_solution_primary direct
_atom_sites_solution_secondary difmap
_audit_creation_method SHELXL-97
_cell_angle_alpha 90.00
_cell_angle_beta 127.546(6)
_cell_angle_gamma 90.00
_cell_formula_units_Z 4
_cell_length_a 13.7683(5)
_cell_length_b 16.2557(3)
_cell_length_c 9.7945(4)
_cell_measurement_reflns_used 2539
_cell_measurement_temperature 100(2)
_cell_measurement_theta_max 74.21
_cell_measurement_theta_min 4.88
_cell_volume 1738.07(17)
_computing_cell_refinement 'CrysAlis PRO (Agilent, 2010)'
_computing_data_collection 'CrysAlis PRO  (Agilent, 2010)'
_computing_data_reduction 'CrysAlis PRO (Agilent, 2010)'
_computing_molecular_graphics 'X-SEED (Barbour, 2001)'
_computing_publication_material 'publCIF (Westrip, 2010)'
_computing_structure_refinement 'SHELXL97 (Sheldrick, 2008)'
_computing_structure_solution 'SHELXS97 (Sheldrick, 2008)'
_diffrn_ambient_temperature 100(2)
_diffrn_detector_area_resol_mean 10.4041
_diffrn_measured_fraction_theta_full 0.961
_diffrn_measured_fraction_theta_max 0.962
_diffrn_measurement_device_type 'Agilent SuperNova Dual diffractometer with Atlas detector'
_diffrn_measurement_method '\w scan'
_diffrn_radiation_monochromator Mirror
_diffrn_radiation_source 'SuperNova (Cu) X-ray Source'
_diffrn_radiation_type CuK\a
_diffrn_radiation_wavelength 1.54184
_diffrn_reflns_av_R_equivalents 0.0121
_diffrn_reflns_av_sigmaI/netI 0.0203
_diffrn_reflns_limit_h_max 16
_diffrn_reflns_limit_h_min -17
_diffrn_reflns_limit_k_max 20
_diffrn_reflns_limit_k_min -11
_diffrn_reflns_limit_l_max 12
_diffrn_reflns_limit_l_min -11
_diffrn_reflns_number 2976
_diffrn_reflns_theta_full 74.38
_diffrn_reflns_theta_max 74.38
_diffrn_reflns_theta_min 4.88
_diffrn_standards_decay_% 0
_diffrn_standards_interval_count 0
_diffrn_standards_interval_time 0
_diffrn_standards_number 0
_exptl_absorpt_coefficient_mu 3.292
_exptl_absorpt_correction_T_max 0.5589
_exptl_absorpt_correction_T_min 0.5589
_exptl_absorpt_correction_type multi-scan
_exptl_absorpt_process_details '(CrysAlis PRO; Agilent, 2010)'
_exptl_crystal_colour orange
_exptl_crystal_density_diffrn 1.530
_exptl_crystal_density_method 'not measured'
_exptl_crystal_description prism
_exptl_crystal_F_000 808
_exptl_crystal_size_max 0.20
_exptl_crystal_size_mid 0.20
_exptl_crystal_size_min 0.20
_refine_diff_density_max 0.221
_refine_diff_density_min -0.613
_refine_ls_abs_structure_details 'Flack (Flack, 1983), 482 Friedel pairs'
_refine_ls_abs_structure_Flack -0.024(14)
_refine_ls_extinction_method none
_refine_ls_goodness_of_fit_ref 1.078
_refine_ls_hydrogen_treatment mixed
_refine_ls_matrix_type full
_refine_ls_number_parameters 243
_refine_ls_number_reflns 2195
_refine_ls_number_restraints 2
_refine_ls_restrained_S_all 1.078
_refine_ls_R_factor_all 0.0206
_refine_ls_R_factor_gt 0.0205
_refine_ls_shift/su_max 0.001
_refine_ls_shift/su_mean 0.001
_refine_ls_structure_factor_coef Fsqd
_refine_ls_weighting_details 'calc w=1/[\s^2^(Fo^2^)+(0.0393P)^2^+0.2403P] where P=(Fo^2^+2Fc^2^)/3'
_refine_ls_weighting_scheme calc
_refine_ls_wR_factor_gt 0.0555
_refine_ls_wR_factor_ref 0.0556
_reflns_number_gt 2187
_reflns_number_total 2195
_reflns_threshold_expression I>2\s(I)
_cod_data_source_file bt5646.cif
_cod_data_source_block I
_cod_original_sg_symbol_H-M 'C c'
_cod_database_code 2231832
_cod_database_fobs_code 2231832

loop_
_symmetry_equiv_pos_as_xyz
'x, y, z'
'x, -y, z+1/2'
'x+1/2, y+1/2, z'
'x+1/2, -y+1/2, z+1/2'

loop_
_atom_site_type_symbol
_atom_site_label
_atom_site_fract_x
_atom_site_fract_y
_atom_site_fract_z
_atom_site_U_iso_or_equiv
_atom_site_adp_type
_atom_site_calc_flag
_atom_site_refinement_flags
_atom_site_occupancy
_atom_site_symmetry_multiplicity
Br Br1 0.00008(3) 0.303704(13) 0.00088(3) 0.02570(9) Uani d . 1 1
N N1 0.8004(2) 0.69430(12) 1.0721(3) 0.0189(4) Uani d . 1 1
N N2 0.5320(2) 0.70911(13) 0.6833(3) 0.0173(4) Uani d . 1 1
H H1 0.460(3) 0.739(2) 0.618(4) 0.018(7) Uiso d . 1 1
H H2 0.597(3) 0.738(2) 0.761(5) 0.024(8) Uiso d . 1 1
N N3 0.2436(2) 0.64780(13) 0.3201(3) 0.0245(5) Uani d . 1 1
C C1 0.5286(2) 0.36690(15) 0.8140(3) 0.0172(5) Uani d . 1 1
H H1A 0.4753 0.3368 0.7036 0.021 Uiso calc R 1 1
H H1B 0.4964 0.3581 0.8797 0.021 Uiso calc R 1 1
C C2 0.6591(2) 0.33350(15) 0.9166(3) 0.0202(5) Uani d . 1 1
H H2A 0.6604 0.2748 0.9447 0.024 Uiso calc R 1 1
H H2B 0.6891 0.3377 0.8472 0.024 Uiso calc R 1 1
C C3 0.7407(2) 0.38245(14) 1.0797(3) 0.0168(5) Uani d . 1 1
C C4 0.8329(2) 0.34500(16) 1.2344(4) 0.0217(5) Uani d . 1 1
H H4 0.8462 0.2875 1.2364 0.026 Uiso calc R 1 1
C C5 0.9058(2) 0.38981(17) 1.3858(3) 0.0221(5) Uani d . 1 1
H H5 0.9700 0.3635 1.4897 0.026 Uiso calc R 1 1
C C6 0.8845(2) 0.47317(16) 1.3845(3) 0.0209(5) Uani d . 1 1
H H6 0.9324 0.5040 1.4883 0.025 Uiso calc R 1 1
C C7 0.7926(2) 0.51166(15) 1.2307(3) 0.0167(5) Uani d . 1 1
H H7 0.7780 0.5687 1.2309 0.020 Uiso calc R 1 1
C C8 0.7217(2) 0.46789(13) 1.0763(3) 0.0144(4) Uani d . 1 1
C C9 0.6244(2) 0.50717(14) 0.9095(3) 0.0130(4) Uani d . 1 1
C C10 0.6259(2) 0.59116(14) 0.8755(3) 0.0131(4) Uani d . 1 1
C C11 0.5282(2) 0.62902(15) 0.7197(3) 0.0133(4) Uani d . 1 1
C C12 0.4277(2) 0.57892(14) 0.5984(3) 0.0142(4) Uani d . 1 1
C C13 0.4282(2) 0.49398(15) 0.6262(3) 0.0162(5) Uani d . 1 1
C C14 0.5264(2) 0.45766(14) 0.7787(3) 0.0166(4) Uani d . 1 1
C C15 0.7262(2) 0.64517(14) 0.9918(3) 0.0137(4) Uani d . 1 1
C C16 0.3254(2) 0.61565(15) 0.4420(3) 0.0174(5) Uani d . 1 1
C C17 0.3244(2) 0.44469(14) 0.4820(3) 0.0143(4) Uani d . 1 1
C C18 0.3423(2) 0.39889(15) 0.3792(3) 0.0183(5) Uani d . 1 1
H H18 0.4216 0.3967 0.4075 0.022 Uiso calc R 1 1
C C19 0.2471(2) 0.35638(14) 0.2367(3) 0.0185(5) Uani d . 1 1
H H19 0.2601 0.3253 0.1670 0.022 Uiso calc R 1 1
C C20 0.1321(2) 0.36031(14) 0.1981(3) 0.0166(5) Uani d . 1 1
C C21 0.1114(2) 0.40498(17) 0.2974(3) 0.0238(5) Uani d . 1 1
H H21 0.0318 0.4071 0.2682 0.029 Uiso calc R 1 1
C C22 0.2085(2) 0.44712(17) 0.4412(3) 0.0212(5) Uani d . 1 1
H H22 0.1953 0.4776 0.5114 0.025 Uiso calc R 1 1

loop_
_atom_site_aniso_label
_atom_site_aniso_U_11
_atom_site_aniso_U_22
_atom_site_aniso_U_33
_atom_site_aniso_U_12
_atom_site_aniso_U_13
_atom_site_aniso_U_23
Br1 0.02085(13) 0.02220(13) 0.01646(13) -0.00648(12) 0.00229(10) -0.00716(12)
N1 0.0175(11) 0.0161(11) 0.0163(11) 0.0000(8) 0.0068(10) 0.0001(8)
N2 0.0141(10) 0.0118(9) 0.0155(11) 0.0002(8) 0.0036(9) 0.0002(8)
N3 0.0210(11) 0.0174(10) 0.0201(11) 0.0007(9) 0.0048(10) 0.0001(9)
C1 0.0180(12) 0.0132(11) 0.0159(11) -0.0025(9) 0.0079(10) -0.0014(9)
C2 0.0217(12) 0.0143(11) 0.0213(13) -0.0016(10) 0.0114(11) -0.0011(10)
C3 0.0180(12) 0.0132(11) 0.0187(12) -0.0004(9) 0.0110(11) 0.0018(9)
C4 0.0171(11) 0.0202(12) 0.0250(13) 0.0042(10) 0.0115(11) 0.0090(11)
C5 0.0191(12) 0.0238(13) 0.0197(12) 0.0009(10) 0.0100(11) 0.0105(10)
C6 0.0184(11) 0.0261(13) 0.0142(11) -0.0025(10) 0.0079(10) 0.0019(10)
C7 0.0159(10) 0.0162(11) 0.0165(11) -0.0016(9) 0.0091(10) 0.0009(9)
C8 0.0127(10) 0.0134(11) 0.0160(11) -0.0005(9) 0.0081(9) 0.0024(9)
C9 0.0121(11) 0.0131(10) 0.0138(11) 0.0014(9) 0.0079(10) -0.0001(9)
C10 0.0126(10) 0.0133(10) 0.0129(10) -0.0014(9) 0.0075(9) -0.0030(9)
C11 0.0130(11) 0.0132(10) 0.0140(11) -0.0003(9) 0.0084(10) -0.0019(9)
C12 0.0136(10) 0.0140(11) 0.0114(11) 0.0009(8) 0.0057(9) 0.0006(8)
C13 0.0146(11) 0.0131(11) 0.0157(11) -0.0013(9) 0.0066(10) -0.0029(10)
C14 0.0173(10) 0.0139(11) 0.0165(11) -0.0023(9) 0.0093(10) -0.0007(9)
C15 0.0140(11) 0.0116(10) 0.0123(11) 0.0025(9) 0.0063(10) 0.0007(9)
C16 0.0173(11) 0.0133(10) 0.0176(11) -0.0026(9) 0.0085(10) -0.0045(10)
C17 0.0149(10) 0.0104(10) 0.0121(10) -0.0007(9) 0.0055(9) 0.0000(9)
C18 0.0143(11) 0.0174(11) 0.0193(12) -0.0003(9) 0.0082(10) -0.0023(10)
C19 0.0208(11) 0.0168(12) 0.0167(11) -0.0005(10) 0.0108(10) -0.0031(10)
C20 0.0165(11) 0.0115(10) 0.0115(11) -0.0049(9) 0.0032(9) -0.0006(9)
C21 0.0161(11) 0.0328(14) 0.0193(12) -0.0061(11) 0.0091(10) -0.0056(11)
C22 0.0187(12) 0.0270(13) 0.0180(12) -0.0043(10) 0.0111(10) -0.0071(10)

loop_
_atom_type_symbol
_atom_type_description
_atom_type_scat_dispersion_real
_atom_type_scat_dispersion_imag
_atom_type_scat_source
C C 0.0181 0.0091 'International Tables Vol C Tables 4.2.6.8 and 6.1.1.4'
H H 0.0000 0.0000 'International Tables Vol C Tables 4.2.6.8 and 6.1.1.4'
N N 0.0311 0.0180 'International Tables Vol C Tables 4.2.6.8 and 6.1.1.4'
Br Br -0.6763 1.2805 'International Tables Vol C Tables 4.2.6.8 and 6.1.1.4'

loop_
_geom_angle_atom_site_label_1
_geom_angle_atom_site_label_2
_geom_angle_atom_site_label_3
_geom_angle
C11 N2 H1 119(2)
C11 N2 H2 117(2)
H1 N2 H2 115(3)
C14 C1 C2 110.4(2)
C14 C1 H1A 109.6
C2 C1 H1A 109.6
C14 C1 H1B 109.6
C2 C1 H1B 109.6
H1A C1 H1B 108.1
C3 C2 C1 109.2(2)
C3 C2 H2A 109.8
C1 C2 H2A 109.8
C3 C2 H2B 109.8
C1 C2 H2B 109.8
H2A C2 H2B 108.3
C4 C3 C8 119.3(2)
C4 C3 C2 121.4(2)
C8 C3 C2 119.3(2)
C3 C4 C5 121.4(2)
C3 C4 H4 119.3
C5 C4 H4 119.3
C6 C5 C4 119.5(2)
C6 C5 H5 120.2
C4 C5 H5 120.2
C5 C6 C7 119.8(2)
C5 C6 H6 120.1
C7 C6 H6 120.1
C6 C7 C8 121.2(2)
C6 C7 H7 119.4
C8 C7 H7 119.4
C7 C8 C3 118.6(2)
C7 C8 C9 122.7(2)
C3 C8 C9 118.7(2)
C10 C9 C14 118.7(2)
C10 C9 C8 122.9(2)
C14 C9 C8 118.3(2)
C9 C10 C11 122.2(2)
C9 C10 C15 123.5(2)
C11 C10 C15 114.3(2)
N2 C11 C12 120.5(2)
N2 C11 C10 122.3(2)
C12 C11 C10 117.1(2)
C11 C12 C13 121.2(2)
C11 C12 C16 118.7(2)
C13 C12 C16 120.1(2)
C14 C13 C12 120.6(2)
C14 C13 C17 122.1(2)
C12 C13 C17 117.1(2)
C13 C14 C9 119.7(2)
C13 C14 C1 121.9(2)
C9 C14 C1 118.2(2)
N1 C15 C10 173.1(2)
N3 C16 C12 177.3(3)
C22 C17 C18 119.1(2)
C22 C17 C13 121.9(2)
C18 C17 C13 118.9(2)
C19 C18 C17 121.4(2)
C19 C18 H18 119.3
C17 C18 H18 119.3
C18 C19 C20 118.3(2)
C18 C19 H19 120.9
C20 C19 H19 120.9
C21 C20 C19 121.7(2)
C21 C20 Br1 119.50(19)
C19 C20 Br1 118.77(18)
C20 C21 C22 119.3(2)
C20 C21 H21 120.4
C22 C21 H21 120.4
C17 C22 C21 120.2(2)
C17 C22 H22 119.9
C21 C22 H22 119.9

loop_
_geom_bond_atom_site_label_1
_geom_bond_atom_site_label_2
_geom_bond_distance
Br1 C20 1.898(2)
N1 C15 1.149(3)
N2 C11 1.359(3)
N2 H1 0.93(3)
N2 H2 0.88(4)
N3 C16 1.152(4)
C1 C14 1.511(3)
C1 C2 1.528(4)
C1 H1A 0.9900
C1 H1B 0.9900
C2 C3 1.503(3)
C2 H2A 0.9900
C2 H2B 0.9900
C3 C4 1.390(4)
C3 C8 1.410(3)
C4 C5 1.387(4)
C4 H4 0.9500
C5 C6 1.385(4)
C5 H5 0.9500
C6 C7 1.392(4)
C6 H6 0.9500
C7 C8 1.395(3)
C7 H7 0.9500
C8 C9 1.485(3)
C9 C10 1.408(3)
C9 C14 1.415(3)
C10 C11 1.420(3)
C10 C15 1.435(3)
C11 C12 1.410(3)
C12 C13 1.407(3)
C12 C16 1.434(3)
C13 C14 1.395(3)
C13 C17 1.489(3)
C17 C22 1.389(3)
C17 C18 1.390(3)
C18 C19 1.384(3)
C18 H18 0.9500
C19 C20 1.387(3)
C19 H19 0.9500
C20 C21 1.376(4)
C21 C22 1.395(4)
C21 H21 0.9500
C22 H22 0.9500

loop_
_geom_hbond_atom_site_label_D
_geom_hbond_atom_site_label_H
_geom_hbond_atom_site_label_A
_geom_hbond_site_symmetry_A
_geom_hbond_distance_DH
_geom_hbond_distance_HA
_geom_hbond_distance_DA
_geom_hbond_angle_DHA
_geom_hbond_publ_flag
N2 H1 N1 4_464 0.93(3) 2.23(3) 3.097(3) 155(3) yes
N2 H2 N3 4_565 0.88(4) 2.54(4) 3.307(3) 147(3) yes

loop_
_geom_torsion_atom_site_label_1
_geom_torsion_atom_site_label_2
_geom_torsion_atom_site_label_3
_geom_torsion_atom_site_label_4
_geom_torsion
C14 C1 C2 C3 56.3(3)
C1 C2 C3 C4 141.2(2)
C1 C2 C3 C8 -37.6(3)
C8 C3 C4 C5 0.6(4)
C2 C3 C4 C5 -178.1(2)
C3 C4 C5 C6 1.8(4)
C4 C5 C6 C7 -1.9(4)
C5 C6 C7 C8 -0.6(4)
C6 C7 C8 C3 3.0(3)
C6 C7 C8 C9 -178.9(2)
C4 C3 C8 C7 -3.0(3)
C2 C3 C8 C7 175.8(2)
C4 C3 C8 C9 178.9(2)
C2 C3 C8 C9 -2.3(3)
C7 C8 C9 C10 26.4(3)
C3 C8 C9 C10 -155.6(2)
C7 C8 C9 C14 -154.1(2)
C3 C8 C9 C14 24.0(3)
C14 C9 C10 C11 4.7(3)
C8 C9 C10 C11 -175.7(2)
C14 C9 C10 C15 -173.7(2)
C8 C9 C10 C15 5.8(3)
C9 C10 C11 N2 -176.9(2)
C15 C10 C11 N2 1.7(3)
C9 C10 C11 C12 0.3(3)
C15 C10 C11 C12 178.9(2)
N2 C11 C12 C13 173.1(2)
C10 C11 C12 C13 -4.2(3)
N2 C11 C12 C16 -4.8(3)
C10 C11 C12 C16 177.9(2)
C11 C12 C13 C14 2.9(3)
C16 C12 C13 C14 -179.2(2)
C11 C12 C13 C17 -173.1(2)
C16 C12 C13 C17 4.9(3)
C12 C13 C14 C9 2.4(3)
C17 C13 C14 C9 178.1(2)
C12 C13 C14 C1 178.8(2)
C17 C13 C14 C1 -5.5(4)
C10 C9 C14 C13 -6.0(3)
C8 C9 C14 C13 174.4(2)
C10 C9 C14 C1 177.4(2)
C8 C9 C14 C1 -2.2(3)
C2 C1 C14 C13 145.4(2)
C2 C1 C14 C9 -38.2(3)
C14 C13 C17 C22 108.9(3)
C12 C13 C17 C22 -75.2(3)
C14 C13 C17 C18 -75.0(3)
C12 C13 C17 C18 100.9(3)
C22 C17 C18 C19 0.6(4)
C13 C17 C18 C19 -175.6(2)
C17 C18 C19 C20 -0.1(4)
C18 C19 C20 C21 0.0(4)
C18 C19 C20 Br1 179.03(17)
C19 C20 C21 C22 -0.4(4)
Br1 C20 C21 C22 -179.4(2)
C18 C17 C22 C21 -0.9(4)
C13 C17 C22 C21 175.1(2)
C20 C21 C22 C17 0.8(4)

loop_
_cod_related_entry_id
_cod_related_entry_database
_cod_related_entry_code
1 ChemSpider 30657014
